data_2215611
loop_
_publ_author_name
'Hodorowicz, Maciej'
'Stadnicka, Katarzyna'
'Trzewik, Bartosz'
'Zaleska, Barbara'

_publ_section_title
;<i>N</i>-(4-Methylpyridin-2-yl)-5<i>H</i>-dibenzo[<i>d</i>,<i>f</i>][1,3]diazepine-6-carboxamide
 toluene hemisolvate
;
_journal_coeditor_code NG2316
_journal_issue 10
_journal_name_full 'Acta Crystallographica Section E'
_journal_page_first o4115
_journal_page_last o4115
_journal_paper_doi 10.1107/S1600536807042687
_journal_volume 63
_journal_year 2007
_chemical_formula_iupac 'C20 H16 N4 O, 0.5C7 H8'
_chemical_formula_moiety 'C20 H16 N4 O, 0.5(C7 H8)'
_chemical_formula_sum 'C23.5 H20 N4 O'
_chemical_formula_weight 374.44
_chemical_name_systematic
;
<i>N</i>-(4-Methylpyridin-2-yl)-5<i>H</i>-dibenzo[d,f][1,3]diazepine-6-
carboxamide toluene hemisolvate
;
_space_group_IT_number 2
_symmetry_cell_setting triclinic
_symmetry_space_group_name_Hall '-P 1'
_symmetry_space_group_name_H-M 'P -1'
_atom_sites_solution_hydrogens geom
_atom_sites_solution_primary direct
_atom_sites_solution_secondary difmap
_audit_creation_method SHELXL-97
_cell_angle_alpha 77.0500(10)
_cell_angle_beta 87.5290(10)
_cell_angle_gamma 70.1910(10)
_cell_formula_units_Z 2
_cell_length_a 8.9323(2)
_cell_length_b 9.6863(2)
_cell_length_c 12.1478(3)
_cell_measurement_reflns_used 2469
_cell_measurement_temperature 293(2)
_cell_measurement_theta_max 27.485
_cell_measurement_theta_min 0.998
_cell_volume 963.08(4)
_computing_cell_refinement 'SCALEPACK (Otwinowski & Minor, 1997)'
_computing_data_collection 'COLLECT (Nonius, 2000)'
_computing_data_reduction 'SCALEPACK and DENZO (Otwinowski & Minor, 1997)'
_computing_molecular_graphics 'ORTEP-3 (Farrugia, 1997)'
_computing_publication_material 'SHELXL97 (Sheldrick, 1997)'
_computing_structure_refinement 'SHELXL97 (Sheldrick, 1997)'
_computing_structure_solution 'SIR92 (Altomare <i>et al.</i>,  1994)'
_diffrn_ambient_temperature 293(2)
_diffrn_detector_area_resol_mean 9
_diffrn_measured_fraction_theta_full 0.996
_diffrn_measured_fraction_theta_max 0.996
_diffrn_measurement_device '95mm CCD camera on \k-goniostat'
_diffrn_measurement_device_type 'Nonius KappaCCD'
_diffrn_measurement_method '\f and \w scans to fill asymmetric unit'
_diffrn_radiation_monochromator 'horizontally mounted graphite crystal'
_diffrn_radiation_source 'fine-focus sealed tube'
_diffrn_radiation_type MoK\a
_diffrn_radiation_wavelength 0.71073
_diffrn_reflns_av_R_equivalents 0.0000
_diffrn_reflns_av_sigmaI/netI 0.0844
_diffrn_reflns_limit_h_max 11
_diffrn_reflns_limit_h_min -11
_diffrn_reflns_limit_k_max 12
_diffrn_reflns_limit_k_min -12
_diffrn_reflns_limit_l_max 15
_diffrn_reflns_limit_l_min 0
_diffrn_reflns_number 17061
_diffrn_reflns_theta_full 27.43
_diffrn_reflns_theta_max 27.43
_diffrn_reflns_theta_min 2.43
_exptl_absorpt_coefficient_mu 0.082
_exptl_absorpt_correction_T_max 0.9878
_exptl_absorpt_correction_T_min 0.9767
_exptl_absorpt_correction_type multi-scan
_exptl_absorpt_process_details '(DENZO and SCALEPACK; Otwinowski & Minor, 1997)'
_exptl_crystal_colour orange
_exptl_crystal_density_diffrn 1.291
_exptl_crystal_density_method 'not measured'
_exptl_crystal_description prism
_exptl_crystal_F_000 394
_exptl_crystal_size_max 0.29
_exptl_crystal_size_mid 0.21
_exptl_crystal_size_min 0.15
_refine_diff_density_max 0.179
_refine_diff_density_min -0.184
_refine_ls_extinction_coef 0.014(3)
_refine_ls_extinction_expression Fc^*^=kFc[1+0.001xFc^2^\l^3^/sin(2\q)]^-1/4^
_refine_ls_extinction_method 'SHELXL97 (Sheldrick, 1997)'
_refine_ls_goodness_of_fit_ref 1.020
_refine_ls_hydrogen_treatment mixed
_refine_ls_matrix_type full
_refine_ls_number_parameters 288
_refine_ls_number_reflns 8631
_refine_ls_number_restraints 0
_refine_ls_restrained_S_all 1.020
_refine_ls_R_factor_all 0.1243
_refine_ls_R_factor_gt 0.0519
_refine_ls_shift/su_max 0.01
_refine_ls_shift/su_mean <0.01
_refine_ls_structure_factor_coef Fsqd
_refine_ls_weighting_details 'w=1/[\s^2^(Fo^2^)+(0.0656P)^2^+0.0957P] where P=(Fo^2^+2Fc^2^)/3'
_refine_ls_weighting_scheme calc
_refine_ls_wR_factor_gt 0.1273
_refine_ls_wR_factor_ref 0.1479
_reflns_number_gt 5192
_reflns_number_total 8631
_reflns_threshold_expression I>2\s(I)
_cod_data_source_file ng2316.cif
_cod_data_source_block I
_cod_database_code 2215611
_cod_database_fobs_code 2215611

loop_
_symmetry_equiv_pos_as_xyz
'x, y, z'
'-x, -y, -z'

loop_
_atom_site_type_symbol
_atom_site_label
_atom_site_fract_x
_atom_site_fract_y
_atom_site_fract_z
_atom_site_U_iso_or_equiv
_atom_site_adp_type
_atom_site_calc_flag
_atom_site_refinement_flags
_atom_site_occupancy
_atom_site_disorder_assembly
_atom_site_disorder_group
C C1 0.17801(13) 0.23113(12) 0.51837(9) 0.0458(3) Uani d . 1 . .
O O1 0.07918(10) 0.32376(9) 0.56173(8) 0.0611(2) Uani d . 1 . .
C C2 0.27718(12) 0.28173(12) 0.42283(9) 0.0430(3) Uani d . 1 . .
N N3 0.23275(11) 0.43460(10) 0.38922(9) 0.0505(3) Uani d . 1 . .
H H3 0.1546(16) 0.4821(14) 0.4286(10) 0.058(4) Uiso d . 1 . .
C C31 0.34450(12) 0.51109(11) 0.36175(9) 0.0435(3) Uani d . 1 . .
C C32 0.32397(14) 0.63436(12) 0.40814(10) 0.0534(3) Uani d . 1 . .
H H32 0.2384 0.6645 0.4540 0.064 Uiso calc R 1 . .
C C33 0.42946(16) 0.71276(13) 0.38688(11) 0.0605(3) Uani d . 1 . .
H H33 0.4140 0.7963 0.4174 0.073 Uiso calc R 1 . .
C C34 0.55721(15) 0.66709(14) 0.32055(12) 0.0603(3) Uani d . 1 . .
H H34 0.6297 0.7184 0.3071 0.072 Uiso calc R 1 . .
C C35 0.57746(14) 0.54485(13) 0.27409(10) 0.0521(3) Uani d . 1 . .
H H35 0.6645 0.5149 0.2294 0.062 Uiso calc R 1 . .
C C36 0.47134(12) 0.46415(11) 0.29185(9) 0.0427(2) Uani d . 1 . .
C C46 0.49668(12) 0.33809(12) 0.23420(9) 0.0430(2) Uani d . 1 . .
C C45 0.56872(14) 0.34457(14) 0.13001(10) 0.0560(3) Uani d . 1 . .
H H45 0.5935 0.4302 0.0970 0.067 Uiso calc R 1 . .
C C44 0.60463(17) 0.22908(16) 0.07395(12) 0.0687(4) Uani d . 1 . .
H H44 0.6513 0.2380 0.0040 0.082 Uiso calc R 1 . .
C C43 0.57127(17) 0.10084(17) 0.12164(12) 0.0702(4) Uani d . 1 . .
H H43 0.5972 0.0214 0.0852 0.084 Uiso calc R 1 . .
C C42 0.49880(14) 0.09106(14) 0.22422(11) 0.0565(3) Uani d . 1 . .
H H42 0.4765 0.0039 0.2565 0.068 Uiso calc R 1 . .
C C41 0.45811(12) 0.20788(12) 0.28090(9) 0.0428(2) Uani d . 1 . .
N N4 0.38063(10) 0.17891(10) 0.38303(8) 0.0450(2) Uani d . 1 . .
N N2 0.20866(12) 0.08255(11) 0.54501(9) 0.0513(3) Uani d . 1 . .
H H2 0.2779(16) 0.0327(15) 0.5026(12) 0.069(4) Uiso d . 1 . .
C C21 0.12759(13) -0.00035(12) 0.61882(9) 0.0458(3) Uani d . 1 . .
C C22 0.03000(14) 0.05641(14) 0.70102(10) 0.0531(3) Uani d . 1 . .
H H22 0.0155 0.1528 0.7103 0.064 Uiso calc R 1 . .
C C23 -0.04599(15) -0.03245(15) 0.76942(10) 0.0577(3) Uani d . 1 . .
C C24 -0.01902(16) -0.17409(15) 0.75086(11) 0.0645(4) Uani d . 1 . .
H H24 -0.0679 -0.2374 0.7946 0.077 Uiso calc R 1 . .
C C25 0.08051(16) -0.22065(14) 0.66741(12) 0.0624(3) Uani d . 1 . .
H H25 0.0970 -0.3166 0.6565 0.075 Uiso calc R 1 . .
N N26 0.15561(12) -0.13681(10) 0.60055(8) 0.0539(3) Uani d . 1 . .
C C27 -0.1531(2) 0.0259(2) 0.86000(13) 0.0853(5) Uani d . 1 . .
H H27A -0.1950 -0.0498 0.8997 0.102 Uiso calc R 1 . .
H H27B -0.2393 0.1146 0.8260 0.102 Uiso calc R 1 . .
H H27C -0.0933 0.0502 0.9121 0.102 Uiso calc R 1 . .
C C50 0.0601(10) 0.3448(10) -0.1225(8) 0.141(4) Uani d P 0.50 A -1
H H50A 0.0559 0.4006 -0.1991 0.169 Uiso calc PR 0.50 A -1
H H50B -0.0135 0.2908 -0.1153 0.169 Uiso calc PR 0.50 A -1
H H50C 0.1659 0.2749 -0.1032 0.169 Uiso calc PR 0.50 A -1
C C51 0.0177(5) 0.4482(4) -0.0469(2) 0.0800(9) Uani d PG 0.50 A -1
C C52 0.1356(3) 0.4569(3) 0.0196(3) 0.0699(17) Uani d PG 0.50 A -1
H H52 0.2411 0.3975 0.0150 0.084 Uiso calc PR 0.50 A -1
C C53 0.0958(5) 0.5544(4) 0.0928(2) 0.0986(13) Uani d PG 0.50 A -1
H H53 0.1747 0.5603 0.1373 0.118 Uiso calc PR 0.50 A -1
C C54 -0.0619(6) 0.6433(4) 0.0996(3) 0.118(4) Uani d PG 0.50 A -1
H H54 -0.0886 0.7085 0.1486 0.142 Uiso calc PR 0.50 A -1
C C55 -0.1799(3) 0.6345(4) 0.0332(4) 0.1057(14) Uani d PG 0.50 A -1
H H55 -0.2854 0.6940 0.0377 0.127 Uiso calc PR 0.50 A -1
C C56 -0.1400(4) 0.5370(5) -0.0401(3) 0.099(3) Uani d PG 0.50 A -1
H H56 -0.2189 0.5312 -0.0845 0.119 Uiso calc PR 0.50 A -1

loop_
_atom_site_aniso_label
_atom_site_aniso_U_11
_atom_site_aniso_U_22
_atom_site_aniso_U_33
_atom_site_aniso_U_12
_atom_site_aniso_U_13
_atom_site_aniso_U_23
C1 0.0459(6) 0.0426(6) 0.0505(6) -0.0172(5) 0.0101(5) -0.0112(5)
O1 0.0620(5) 0.0468(5) 0.0748(6) -0.0191(4) 0.0306(5) -0.0182(4)
C2 0.0421(5) 0.0398(6) 0.0486(6) -0.0160(4) 0.0072(5) -0.0103(5)
N3 0.0454(5) 0.0385(5) 0.0656(6) -0.0132(4) 0.0204(5) -0.0124(4)
C31 0.0451(6) 0.0366(5) 0.0464(6) -0.0134(4) 0.0077(5) -0.0062(4)
C32 0.0592(7) 0.0416(6) 0.0570(7) -0.0142(5) 0.0147(6) -0.0128(5)
C33 0.0734(8) 0.0438(7) 0.0698(8) -0.0238(6) 0.0090(7) -0.0187(6)
C34 0.0628(7) 0.0495(7) 0.0760(9) -0.0293(6) 0.0082(7) -0.0139(6)
C35 0.0500(6) 0.0488(7) 0.0588(7) -0.0208(5) 0.0128(5) -0.0101(5)
C36 0.0435(5) 0.0381(6) 0.0446(6) -0.0137(4) 0.0060(5) -0.0063(4)
C46 0.0387(5) 0.0444(6) 0.0449(6) -0.0130(4) 0.0064(5) -0.0104(5)
C45 0.0584(7) 0.0615(7) 0.0519(7) -0.0253(6) 0.0156(6) -0.0150(6)
C44 0.0777(9) 0.0797(10) 0.0563(8) -0.0304(7) 0.0272(7) -0.0292(7)
C43 0.0783(9) 0.0711(9) 0.0721(9) -0.0259(7) 0.0227(8) -0.0404(7)
C42 0.0594(7) 0.0505(7) 0.0644(8) -0.0199(6) 0.0138(6) -0.0221(6)
C41 0.0389(5) 0.0421(6) 0.0459(6) -0.0114(4) 0.0058(5) -0.0112(4)
N4 0.0454(5) 0.0399(5) 0.0496(5) -0.0148(4) 0.0107(4) -0.0110(4)
N2 0.0558(6) 0.0414(5) 0.0557(6) -0.0171(4) 0.0203(5) -0.0110(4)
C21 0.0452(6) 0.0430(6) 0.0466(6) -0.0160(5) 0.0030(5) -0.0033(5)
C22 0.0604(7) 0.0534(7) 0.0495(6) -0.0248(6) 0.0104(6) -0.0121(5)
C23 0.0575(7) 0.0733(9) 0.0446(6) -0.0305(6) 0.0065(6) -0.0053(6)
C24 0.0656(8) 0.0658(9) 0.0628(8) -0.0354(7) 0.0029(7) 0.0049(6)
C25 0.0651(8) 0.0464(7) 0.0745(9) -0.0238(6) 0.0006(7) -0.0026(6)
N26 0.0550(6) 0.0419(5) 0.0615(6) -0.0163(4) 0.0049(5) -0.0058(4)
C27 0.0911(11) 0.1162(13) 0.0609(9) -0.0534(10) 0.0294(8) -0.0204(9)
C50 0.189(11) 0.164(8) 0.103(4) -0.106(7) 0.024(5) -0.027(5)
C51 0.104(3) 0.076(2) 0.0657(19) -0.055(2) 0.010(2) 0.0105(16)
C52 0.049(3) 0.080(4) 0.076(2) -0.037(3) -0.010(2) 0.018(2)
C53 0.100(3) 0.114(4) 0.089(3) -0.062(3) -0.022(2) 0.008(2)
C54 0.157(9) 0.081(4) 0.114(6) -0.049(5) 0.037(5) -0.010(4)
C55 0.081(3) 0.105(3) 0.117(4) -0.037(2) 0.014(3) 0.011(3)
C56 0.096(6) 0.114(7) 0.084(3) -0.054(5) -0.007(3) 0.015(3)

loop_
_atom_type_symbol
_atom_type_description
_atom_type_scat_dispersion_real
_atom_type_scat_dispersion_imag
_atom_type_scat_source
C C 0.0033 0.0016 'International Tables Vol C Tables 4.2.6.8 and 6.1.1.4'
H H 0.0000 0.0000 'International Tables Vol C Tables 4.2.6.8 and 6.1.1.4'
N N 0.0061 0.0033 'International Tables Vol C Tables 4.2.6.8 and 6.1.1.4'
O O 0.0106 0.0060 'International Tables Vol C Tables 4.2.6.8 and 6.1.1.4'

loop_
_geom_angle_atom_site_label_1
_geom_angle_atom_site_label_2
_geom_angle_atom_site_label_3
_geom_angle
O1 C1 N2 126.00(10)
O1 C1 C2 120.40(10)
N2 C1 C2 113.70(10)
N4 C2 N3 130.10(10)
N4 C2 C1 117.10(10)
N3 C2 C1 112.70(10)
C2 N3 C31 122.70(10)
C2 N3 H3 113.0(8)
C31 N3 H3 111.5(8)
C32 C31 C36 120.80(10)
C32 C31 N3 117.30(10)
C36 C31 N3 121.90(10)
C33 C32 C31 120.60(10)
C33 C32 H32 119.7
C31 C32 H32 119.7
C34 C33 C32 119.80(10)
C34 C33 H33 120.1
C32 C33 H33 120.1
C33 C34 C35 119.60(10)
C33 C34 H34 120.2
C35 C34 H34 120.2
C34 C35 C36 122.30(10)
C34 C35 H35 118.9
C36 C35 H35 118.9
C31 C36 C35 116.80(10)
C31 C36 C46 124.00(10)
C35 C36 C46 119.10(10)
C45 C46 C41 117.30(10)
C45 C46 C36 118.80(10)
C41 C46 C36 123.90(10)
C44 C45 C46 122.50(10)
C44 C45 H45 118.7
C46 C45 H45 118.7
C43 C44 C45 119.80(10)
C43 C44 H44 120.1
C45 C44 H44 120.1
C44 C43 C42 119.20(10)
C44 C43 H43 120.4
C42 C43 H43 120.4
C43 C42 C41 121.90(10)
C43 C42 H42 119.1
C41 C42 H42 119.1
C42 C41 C46 119.20(10)
C42 C41 N4 113.70(10)
C46 C41 N4 127.10(10)
C2 N4 C41 123.50(10)
C1 N2 C21 128.80(10)
C1 N2 H2 114.6(9)
C21 N2 H2 115.8(9)
N26 C21 C22 124.30(10)
N26 C21 N2 112.90(10)
C22 C21 N2 122.80(10)
C21 C22 C23 118.90(10)
C21 C22 H22 120.5
C23 C22 H22 120.5
C24 C23 C22 117.40(10)
C24 C23 C27 122.30(10)
C22 C23 C27 120.30(10)
C25 C24 C23 119.40(10)
C25 C24 H24 120.3
C23 C24 H24 120.3
N26 C25 C24 124.20(10)
N26 C25 H25 117.9
C24 C25 H25 117.9
C21 N26 C25 115.70(10)
C23 C27 H27A 109.5
C23 C27 H27B 109.5
H27A C27 H27B 109.5
C23 C27 H27C 109.5
H27A C27 H27C 109.5
H27B C27 H27C 109.5
C52 C51 C56 120.0
C52 C51 C50 119.7(5)
C56 C51 C50 120.3(5)
C51 C52 C53 120.0
C51 C52 H52 120.0
C53 C52 H52 120.0
C52 C53 C54 120.0
C52 C53 H53 120.0
C54 C53 H53 120.0
C55 C54 C53 120.0
C55 C54 H54 120.0
C53 C54 H54 120.0
C56 C55 C54 120.0
C56 C55 H55 120.0
C54 C55 H55 120.0
C55 C56 C51 120.0
C55 C56 H56 120.0
C51 C56 H56 120.0

loop_
_geom_bond_atom_site_label_1
_geom_bond_atom_site_label_2
_geom_bond_distance
C1 O1 1.2230(10)
C1 N2 1.3350(10)
C1 C2 1.524(2)
C2 N4 1.2780(10)
C2 N3 1.3640(10)
N3 C31 1.4210(10)
N3 H3 0.880(10)
C31 C32 1.386(2)
C31 C36 1.3970(10)
C32 C33 1.381(2)
C32 H32 0.9300
C33 C34 1.373(2)
C33 H33 0.9300
C34 C35 1.378(2)
C34 H34 0.9300
C35 C36 1.402(2)
C35 H35 0.9300
C36 C46 1.488(2)
C46 C45 1.393(2)
C46 C41 1.410(2)
C45 C44 1.377(2)
C45 H45 0.9300
C44 C43 1.372(2)
C44 H44 0.9300
C43 C42 1.378(2)
C43 H43 0.9300
C42 C41 1.3910(10)
C42 H42 0.9300
C41 N4 1.4140(10)
N2 C21 1.4100(10)
N2 H2 0.870(10)
C21 N26 1.3270(10)
C21 C22 1.380(2)
C22 C23 1.385(2)
C22 H22 0.9300
C23 C24 1.379(2)
C23 C27 1.506(2)
C24 C25 1.370(2)
C24 H24 0.9300
C25 N26 1.340(2)
C25 H25 0.9300
C27 H27A 0.9600
C27 H27B 0.9600
C27 H27C 0.9600
C50 C51 1.455(8)
C50 H50A 0.9600
C50 H50B 0.9600
C50 H50C 0.9600
C51 C52 1.3900
C51 C56 1.3900
C52 C53 1.3900
C52 H52 0.9300
C53 C54 1.3900
C53 H53 0.9300
C54 C55 1.3900
C54 H54 0.9300
C55 C56 1.3900
C55 H55 0.9300
C56 H56 0.9300

loop_
_geom_hbond_atom_site_label_D
_geom_hbond_atom_site_label_H
_geom_hbond_atom_site_label_A
_geom_hbond_site_symmetry_A
_geom_hbond_distance_DH
_geom_hbond_distance_HA
_geom_hbond_distance_DA
_geom_hbond_angle_DHA
_geom_hbond_publ_flag
N3 H3 O1 . 0.880(10) 2.220(10) 2.6770(10) 112.0(10) y
N3 H3 O1 2_566 0.880(10) 2.310(10) 3.1080(10) 151.0(10) y
N2 H2 N4 . 0.870(10) 2.190(10) 2.6440(10) 112.0(10) y

loop_
_geom_torsion_atom_site_label_1
_geom_torsion_atom_site_label_2
_geom_torsion_atom_site_label_3
_geom_torsion_atom_site_label_4
_geom_torsion
O1 C1 C2 N4 178.50(10)
N2 C1 C2 N4 -2.8(2)
O1 C1 C2 N3 -4.9(2)
N2 C1 C2 N3 173.70(10)
N4 C2 N3 C31 -44.4(2)
C1 C2 N3 C31 139.60(10)
C2 N3 C31 C32 -132.80(10)
C2 N3 C31 C36 46.6(2)
C36 C31 C32 C33 -0.5(2)
N3 C31 C32 C33 178.90(10)
C31 C32 C33 C34 -0.9(2)
C32 C33 C34 C35 1.1(2)
C33 C34 C35 C36 0.1(2)
C32 C31 C36 C35 1.7(2)
N3 C31 C36 C35 -177.70(10)
C32 C31 C36 C46 -176.70(10)
N3 C31 C36 C46 3.9(2)
C34 C35 C36 C31 -1.5(2)
C34 C35 C36 C46 177.00(10)
C31 C36 C46 C45 148.60(10)
C35 C36 C46 C45 -29.8(2)
C31 C36 C46 C41 -34.2(2)
C35 C36 C46 C41 147.50(10)
C41 C46 C45 C44 -1.1(2)
C36 C46 C45 C44 176.30(10)
C46 C45 C44 C43 -0.9(2)
C45 C44 C43 C42 1.4(2)
C44 C43 C42 C41 0.1(2)
C43 C42 C41 C46 -2.2(2)
C43 C42 C41 N4 178.20(10)
C45 C46 C41 C42 2.6(2)
C36 C46 C41 C42 -174.70(10)
C45 C46 C41 N4 -177.90(10)
C36 C46 C41 N4 4.9(2)
N3 C2 N4 C41 -9.1(2)
C1 C2 N4 C41 166.70(10)
C42 C41 N4 C2 -149.20(10)
C46 C41 N4 C2 31.2(2)
O1 C1 N2 C21 6.7(2)
C2 C1 N2 C21 -171.90(10)
C1 N2 C21 N26 160.40(10)
C1 N2 C21 C22 -19.7(2)
N26 C21 C22 C23 -0.5(2)
N2 C21 C22 C23 179.60(10)
C21 C22 C23 C24 0.0(2)
C21 C22 C23 C27 179.90(10)
C22 C23 C24 C25 0.3(2)
C27 C23 C24 C25 -179.70(10)
C23 C24 C25 N26 -0.1(2)
C22 C21 N26 C25 0.7(2)
N2 C21 N26 C25 -179.40(10)
C24 C25 N26 C21 -0.4(2)
C56 C51 C52 C53 0.0
C50 C51 C52 C53 -179.4(5)
C51 C52 C53 C54 0.0
C52 C53 C54 C55 0.0
C53 C54 C55 C56 0.0
C54 C55 C56 C51 0.0
C52 C51 C56 C55 0.0
C50 C51 C56 C55 179.4(5)
